data_7124017
loop_
_publ_author_name
'Wang, Kuiyuan'
'Prior, Timothy J.'
'Redshaw, Carl'

_publ_section_title
;
 Turning on ROP activity in a bimetallic Co/Zn complex supported by a
 [2+2] Schiff-base macrocycle
;
_journal_name_full 'Chemical Communications'
_journal_paper_doi 10.1039/C9CC04494A
_journal_year 2019
_chemical_formula_sum 'C115 H117.5 Br6 Co3 N13.5 O4'
_chemical_formula_weight 2408.97
_chemical_properties_physical Air-sensitive
_space_group_crystal_system triclinic
_space_group_IT_number 1
_space_group_name_Hall 'P 1'
_space_group_name_H-M_alt 'P 1'
_symmetry_space_group_name_Hall 'P 1'
_symmetry_space_group_name_H-M 'P 1'
_atom_sites_solution_hydrogens geom
_audit_creation_method SHELXL-2018/3
_audit_update_record
;
2019-07-08 deposited with the CCDC.    2019-08-16 downloaded from the CCDC.
;
_cell_angle_alpha 101.542(2)
_cell_angle_beta 113.361(3)
_cell_angle_gamma 106.394(3)
_cell_formula_units_Z 1
_cell_length_a 14.2178(5)
_cell_length_b 15.0893(4)
_cell_length_c 15.4758(4)
_cell_measurement_temperature 100(2)
_cell_volume 2734.40(19)
_computing_structure_refinement 'SHELXL-2018/3 (Sheldrick, 2018)'
_diffrn_ambient_temperature 100(2)
_diffrn_measured_fraction_theta_full 0.999
_diffrn_measured_fraction_theta_max 0.999
_diffrn_radiation_type MoK\a
_diffrn_radiation_wavelength 0.71075
_diffrn_reflns_av_R_equivalents 0.0421
_diffrn_reflns_av_unetI/netI 0.0711
_diffrn_reflns_Laue_measured_fraction_full 0.999
_diffrn_reflns_Laue_measured_fraction_max 0.999
_diffrn_reflns_limit_h_max 18
_diffrn_reflns_limit_h_min -17
_diffrn_reflns_limit_k_max 19
_diffrn_reflns_limit_k_min -19
_diffrn_reflns_limit_l_max 20
_diffrn_reflns_limit_l_min -20
_diffrn_reflns_number 46129
_diffrn_reflns_point_group_measured_fraction_full 0.890
_diffrn_reflns_point_group_measured_fraction_max 0.867
_diffrn_reflns_theta_full 25.242
_diffrn_reflns_theta_max 27.485
_diffrn_reflns_theta_min 2.330
_exptl_absorpt_coefficient_mu 2.700
_exptl_crystal_density_diffrn 1.463
_exptl_crystal_F_000 1225
_exptl_crystal_size_max 0.060
_exptl_crystal_size_mid 0.050
_exptl_crystal_size_min 0.030
_refine_diff_density_max 1.928
_refine_diff_density_min -1.148
_refine_diff_density_rms 0.102
_refine_ls_abs_structure_details
;
 Refined as an inversion twin.
;
_refine_ls_abs_structure_Flack 0.382(9)
_refine_ls_extinction_method none
_refine_ls_goodness_of_fit_ref 1.030
_refine_ls_hydrogen_treatment constr
_refine_ls_matrix_type full
_refine_ls_number_parameters 1228
_refine_ls_number_reflns 21759
_refine_ls_number_restraints 26
_refine_ls_restrained_S_all 1.040
_refine_ls_R_factor_all 0.0804
_refine_ls_R_factor_gt 0.0528
_refine_ls_shift/su_max 0.001
_refine_ls_shift/su_mean 0.000
_refine_ls_structure_factor_coef Fsqd
_refine_ls_weighting_details 'w=1/[\s^2^(Fo^2^)+(0.0694P)^2^+1.2675P] where P=(Fo^2^+2Fc^2^)/3'
_refine_ls_weighting_scheme calc
_refine_ls_wR_factor_gt 0.1179
_refine_ls_wR_factor_ref 0.1280
_reflns_Friedel_coverage 0.735
_reflns_Friedel_fraction_full 0.781
_reflns_Friedel_fraction_max 0.735
_reflns_number_gt 16667
_reflns_number_total 21759
_reflns_threshold_expression 'I > 2\s(I)'
_cod_data_source_file c9cc04494a2.cif
_cod_data_source_block shelx
_cod_original_cell_volume 2734.40(16)
_cod_original_formula_sum 'C115 H117.50 Br6 Co3 N13.50 O4'
_cod_database_code 7124017
_shelx_shelxl_version_number 2018/3
_shelx_space_group_comment
;
The symmetry employed for this shelxl refinement is uniquely defined
by the following loop, which should always be used as a source of
symmetry information in preference to the above space-group names.
They are only intended as comments.
;
_shelx_estimated_absorpt_t_min 0.855
_shelx_estimated_absorpt_t_max 0.923

loop_
_space_group_symop_operation_xyz
'x, y, z'

loop_
_atom_site_label
_atom_site_type_symbol
_atom_site_fract_x
_atom_site_fract_y
_atom_site_fract_z
_atom_site_U_iso_or_equiv
_atom_site_adp_type
_atom_site_occupancy
_atom_site_site_symmetry_order
_atom_site_calc_flag
_atom_site_refinement_flags_posn
_atom_site_refinement_flags_adp
_atom_site_refinement_flags_occupancy
_atom_site_disorder_assembly
_atom_site_disorder_group
N1 N 0.3716(6) 0.5655(5) 0.7336(5) 0.0211(15) Uani 1 1 d . . . . .
H1 H 0.332140 0.578374 0.681099 0.025 Uiso 1 1 calc R U . . .
N2 N 0.0743(6) 0.6174(5) 0.5738(5) 0.0217(15) Uani 1 1 d . . . . .
N3 N 0.0355(6) 0.7963(5) 0.2976(5) 0.0212(15) Uani 1 1 d . . . . .
H3 H 0.081098 0.782129 0.345339 0.025 Uiso 1 1 calc R U . . .
N4 N 0.2460(6) 0.8521(5) 0.6235(5) 0.0255(16) Uani 1 1 d . . . . .
C1 C 0.3908(7) 0.7662(6) 0.7510(6) 0.0240(18) Uani 1 1 d . . . . .
C2 C 0.4043(8) 0.8659(6) 0.7767(6) 0.0248(19) Uani 1 1 d . . . . .
C3 C 0.4885(8) 0.9352(6) 0.8708(6) 0.030(2) Uani 1 1 d . . . . .
H3 H 0.497240 1.002141 0.885134 0.036 Uiso 1 1 calc R U . . .
C4 C 0.5608(8) 0.9106(7) 0.9450(6) 0.0270(19) Uani 1 1 d . . . . .
C5 C 0.5449(8) 0.8136(6) 0.9209(6) 0.0273(19) Uani 1 1 d . . . . .
H5 H 0.592239 0.794783 0.970247 0.033 Uiso 1 1 calc R U . . .
C6 C 0.4639(7) 0.7407(6) 0.8288(6) 0.0225(18) Uani 1 1 d . . . . .
C7 C 0.6467(8) 0.9905(6) 1.0482(6) 0.029(2) Uani 1 1 d . . . . .
C8 C 0.5857(9) 1.0256(7) 1.0982(8) 0.042(2) Uani 1 1 d . . . . .
H8A H 0.537555 0.969601 1.105043 0.064 Uiso 1 1 calc R U . . .
H8B H 0.640098 1.075577 1.165022 0.064 Uiso 1 1 calc R U . . .
H8C H 0.539830 1.054414 1.057226 0.064 Uiso 1 1 calc R U . . .
C9 C 0.7217(9) 1.0779(7) 1.0377(7) 0.039(2) Uani 1 1 d . . . . .
H9A H 0.761567 1.055185 1.005026 0.058 Uiso 1 1 calc R U . . .
H9B H 0.675749 1.106722 0.996690 0.058 Uiso 1 1 calc R U . . .
H9C H 0.776017 1.127884 1.104486 0.058 Uiso 1 1 calc R U . . .
C10 C 0.7216(9) 0.9490(7) 1.1171(7) 0.043(3) Uani 1 1 d . . . . .
H10A H 0.762372 0.925553 1.086043 0.065 Uiso 1 1 calc R U . . .
H10B H 0.775135 1.001160 1.182810 0.065 Uiso 1 1 calc DR U . . .
H10C H 0.674673 0.893942 1.126071 0.065 Uiso 1 1 calc R U . . .
C11 C 0.4461(8) 0.6407(6) 0.8143(7) 0.0262(19) Uani 1 1 d . . . . .
H11 H 0.493419 0.627394 0.869051 0.031 Uiso 1 1 calc R U . . .
C12 C 0.3472(7) 0.4651(6) 0.7213(6) 0.0215(18) Uani 1 1 d . . . . .
C13 C 0.4229(8) 0.4389(7) 0.7885(7) 0.030(2) Uani 1 1 d . . . . .
H13 H 0.493632 0.488121 0.839732 0.036 Uiso 1 1 calc R U . . .
C14 C 0.3957(8) 0.3406(6) 0.7815(7) 0.033(2) Uani 1 1 d . . . . .
H14 H 0.447026 0.322491 0.828095 0.039 Uiso 1 1 calc R U . . .
C15 C 0.2916(8) 0.2689(6) 0.7047(7) 0.034(2) Uani 1 1 d . . . . .
H15 H 0.271553 0.201846 0.700189 0.041 Uiso 1 1 calc R U . . .
C16 C 0.2182(8) 0.2946(6) 0.6357(7) 0.029(2) Uani 1 1 d . . . . .
H16 H 0.148643 0.244558 0.583387 0.035 Uiso 1 1 calc R U . . .
C17 C 0.2432(7) 0.3923(6) 0.6404(6) 0.0244(18) Uani 1 1 d . . . . .
C18 C 0.1583(8) 0.4157(6) 0.5622(6) 0.028(2) Uani 1 1 d . . . . .
H18A H 0.126134 0.364966 0.495154 0.033 Uiso 1 1 calc R U . . .
H18B H 0.196450 0.480441 0.559901 0.033 Uiso 1 1 calc R U . . .
C19 C 0.0620(7) 0.4187(6) 0.5857(6) 0.0249(18) Uani 1 1 d . . . . .
H19A H 0.000631 0.419634 0.526406 0.030 Uiso 1 1 calc R U . . .
H19B H 0.031808 0.358398 0.599038 0.030 Uiso 1 1 calc R U . . .
C20 C 0.1021(7) 0.5077(6) 0.6749(6) 0.0226(18) Uani 1 1 d . . . . .
C21 C 0.1419(8) 0.5009(7) 0.7703(7) 0.029(2) Uani 1 1 d . . . . .
H21 H 0.135895 0.438426 0.776676 0.035 Uiso 1 1 calc R U . . .
C22 C 0.1903(7) 0.5838(7) 0.8564(6) 0.029(2) Uani 1 1 d . . . . .
H22 H 0.217255 0.577835 0.920886 0.035 Uiso 1 1 calc R U . . .
C23 C 0.1993(8) 0.6760(6) 0.8481(6) 0.029(2) Uani 1 1 d . . . . .
H23 H 0.233684 0.732910 0.906908 0.035 Uiso 1 1 calc R U . . .
C24 C 0.1583(7) 0.6841(6) 0.7546(6) 0.0259(19) Uani 1 1 d . . . . .
H24 H 0.162074 0.746364 0.748800 0.031 Uiso 1 1 calc R U . . .
C25 C 0.1113(7) 0.6016(6) 0.6687(6) 0.0215(17) Uani 1 1 d . . . . .
C26 C -0.0326(7) 0.5765(6) 0.5138(6) 0.0224(18) Uani 1 1 d . . . . .
H26 H -0.076279 0.531203 0.531803 0.027 Uiso 1 1 calc R U . . .
C27 C -0.0404(7) 0.6587(6) 0.3850(6) 0.0200(17) Uani 1 1 d . . . . .
C28 C -0.0924(7) 0.5927(6) 0.4221(6) 0.0224(18) Uani 1 1 d . . . . .
C29 C -0.2103(7) 0.5464(6) 0.3745(6) 0.0224(18) Uani 1 1 d . . . . .
H29 H -0.243379 0.500696 0.398962 0.027 Uiso 1 1 calc R U . . .
C30 C -0.2810(7) 0.5644(6) 0.2928(6) 0.0227(18) Uani 1 1 d . . . . .
C31 C -0.2310(8) 0.6282(6) 0.2586(7) 0.0271(19) Uani 1 1 d . . . . .
H31 H -0.276968 0.641203 0.202900 0.033 Uiso 1 1 calc R U . . .
C32 C -0.1149(7) 0.6759(6) 0.3013(6) 0.0230(18) Uani 1 1 d . . . . .
C33 C -0.4092(7) 0.5163(6) 0.2517(6) 0.0246(18) Uani 1 1 d . . . . .
C34 C -0.4361(8) 0.5494(7) 0.3351(8) 0.036(2) Uani 1 1 d . . . . .
H34A H -0.396806 0.530473 0.391546 0.054 Uiso 1 1 calc R U . . .
H34B H -0.411842 0.621340 0.357837 0.054 Uiso 1 1 calc R U . . .
H34C H -0.516907 0.517813 0.309663 0.054 Uiso 1 1 calc R U . . .
C35 C -0.4707(8) 0.5463(7) 0.1650(8) 0.039(2) Uani 1 1 d . . . . .
H35A H -0.453937 0.525277 0.110624 0.058 Uiso 1 1 calc R U . . .
H35B H -0.551399 0.514692 0.140157 0.058 Uiso 1 1 calc R U . . .
H35C H -0.446333 0.618219 0.188331 0.058 Uiso 1 1 calc R U . . .
C36 C -0.4515(8) 0.4021(6) 0.2124(7) 0.031(2) Uani 1 1 d . . . . .
H36A H -0.433960 0.381057 0.158590 0.047 Uiso 1 1 calc R U . . .
H36B H -0.414634 0.380705 0.267655 0.047 Uiso 1 1 calc R U . . .
H36C H -0.532645 0.372375 0.186155 0.047 Uiso 1 1 calc R U . . .
C37 C -0.0714(7) 0.7472(6) 0.2624(6) 0.0248(19) Uani 1 1 d . . . . .
H37 H -0.122779 0.758888 0.208904 0.030 Uiso 1 1 calc R U . . .
C38 C 0.0861(7) 0.8706(6) 0.2667(6) 0.0212(18) Uani 1 1 d . . . . .
C39 C 0.0206(7) 0.8918(6) 0.1866(6) 0.0238(18) Uani 1 1 d . . . . .
H39 H -0.058223 0.855479 0.150834 0.029 Uiso 1 1 calc R U . . .
C40 C 0.0693(8) 0.9651(6) 0.1588(6) 0.029(2) Uani 1 1 d . . . . .
H40 H 0.024254 0.979906 0.104126 0.035 Uiso 1 1 calc R U . . .
C41 C 0.1840(8) 1.0172(6) 0.2105(6) 0.0265(19) Uani 1 1 d . . . . .
H41 H 0.218007 1.068716 0.192197 0.032 Uiso 1 1 calc R U . . .
C42 C 0.2480(8) 0.9947(6) 0.2874(7) 0.0274(19) Uani 1 1 d . . . . .
H42 H 0.327049 1.029298 0.320359 0.033 Uiso 1 1 calc R U . . .
C43 C 0.2015(8) 0.9217(6) 0.3202(6) 0.0246(19) Uani 1 1 d . . . . .
C44 C 0.2781(8) 0.9051(6) 0.4106(7) 0.0270(19) Uani 1 1 d . . . . .
H44A H 0.348480 0.912101 0.408631 0.032 Uiso 1 1 calc R U . . .
H44B H 0.241944 0.836641 0.406254 0.032 Uiso 1 1 calc R U . . .
C45 C 0.3061(7) 0.9772(6) 0.5115(6) 0.0273(19) Uani 1 1 d . . . . .
H45A H 0.364234 0.968439 0.566936 0.033 Uiso 1 1 calc R U . . .
H45B H 0.337655 1.045686 0.513980 0.033 Uiso 1 1 calc R U . . .
C46 C 0.2057(8) 0.9627(6) 0.5281(6) 0.0262(19) Uani 1 1 d . . . . .
C47 C 0.1349(7) 1.0111(6) 0.4898(6) 0.0239(18) Uani 1 1 d . . . . .
H47 H 0.153880 1.055015 0.457371 0.029 Uiso 1 1 calc R U . . .
C48 C 0.0414(8) 0.9961(7) 0.4983(7) 0.034(2) Uani 1 1 d . . . . .
H48 H -0.004630 1.029081 0.471042 0.041 Uiso 1 1 calc R U . . .
C49 C 0.0108(9) 0.9330(8) 0.5465(8) 0.040(2) Uani 1 1 d . . . . .
H49 H -0.055958 0.921880 0.551170 0.048 Uiso 1 1 calc R U . . .
C50 C 0.0810(9) 0.8867(8) 0.5876(8) 0.041(3) Uani 1 1 d . . . . .
H50 H 0.062626 0.843592 0.620932 0.049 Uiso 1 1 calc R U . . .
C51 C 0.1776(8) 0.9042(6) 0.5793(6) 0.0265(19) Uani 1 1 d . . . . .
C52 C 0.3309(7) 0.9028(6) 0.7124(7) 0.0260(18) Uani 1 1 d . . . . .
H52 H 0.346900 0.971039 0.738230 0.031 Uiso 1 1 calc R U . . .
N5 N 0.9531(6) 0.5287(5) 1.1576(5) 0.0232(15) Uani 1 1 d . . . . .
H5A H 0.908599 0.545130 1.111367 0.028 Uiso 1 1 calc R U . . .
N6 N 0.7691(6) 0.4772(5) 0.8346(5) 0.0248(15) Uani 1 1 d . . . . .
N7 N 0.6251(6) 0.7518(5) 0.7182(5) 0.0222(15) Uani 1 1 d . . . . .
H7 H 0.668582 0.740012 0.769506 0.027 Uiso 1 1 calc R U . . .
N8 N 0.9309(6) 0.7143(5) 0.8895(5) 0.0249(15) Uani 1 1 d . . . . .
C61 C 1.0406(7) 0.6711(6) 1.0785(6) 0.0233(18) Uani 1 1 d . . . . .
C62 C 1.0951(7) 0.7344(6) 1.0406(6) 0.0213(17) Uani 1 1 d . . . . .
C63 C 1.2116(7) 0.7759(6) 1.0887(6) 0.0243(18) Uani 1 1 d . . . . .
H63 H 1.246582 0.820786 1.064648 0.029 Uiso 1 1 calc R U . . .
C64 C 1.2814(8) 0.7564(6) 1.1700(6) 0.027(2) Uani 1 1 d . . . . .
C65 C 1.2259(8) 0.6907(6) 1.2015(6) 0.027(2) Uani 1 1 d . . . . .
H65 H 1.268931 0.673039 1.254644 0.032 Uiso 1 1 calc R U . . .
C66 C 1.1081(7) 0.6482(6) 1.1588(6) 0.0227(18) Uani 1 1 d . . . . .
C67 C 1.4092(8) 0.7990(7) 1.2135(7) 0.030(2) Uani 1 1 d . . . . .
C68 C 1.4563(8) 0.9131(7) 1.2503(7) 0.036(2) Uani 1 1 d . . . . .
H68A H 1.419802 0.934042 1.194484 0.055 Uiso 1 1 calc R U . . .
H68B H 1.441773 0.937960 1.305193 0.055 Uiso 1 1 calc R U . . .
H68C H 1.537129 0.939735 1.274456 0.055 Uiso 1 1 calc R U . . .
C69 C 1.4368(10) 0.7625(8) 1.1297(8) 0.045(3) Uani 1 1 d . . . . .
H69A H 1.400429 0.782604 1.073167 0.067 Uiso 1 1 calc R U . . .
H69B H 1.517970 0.791405 1.155981 0.067 Uiso 1 1 calc R U . . .
H69C H 1.409463 0.690322 1.106656 0.067 Uiso 1 1 calc R U . . .
C70 C 1.4661(9) 0.7673(9) 1.3002(8) 0.046(3) Uani 1 1 d . . . . .
H70A H 1.547130 0.795904 1.325758 0.069 Uiso 1 1 calc R U . . .
H70B H 1.449498 0.790487 1.354165 0.069 Uiso 1 1 calc R U . . .
H70C H 1.438336 0.695115 1.276780 0.069 Uiso 1 1 calc R U . . .
C71 C 1.0612(8) 0.5767(6) 1.1934(6) 0.0266(19) Uani 1 1 d . . . . .
H71 H 1.110866 0.562436 1.245661 0.032 Uiso 1 1 calc R U . . .
C72 C 0.9002(7) 0.4527(6) 1.1859(6) 0.0237(18) Uani 1 1 d . . . . .
C73 C 0.9634(8) 0.4366(6) 1.2726(6) 0.029(2) Uani 1 1 d . . . . .
H73 H 1.040910 0.477214 1.314141 0.035 Uiso 1 1 calc R U . . .
C74 C 0.9115(8) 0.3607(6) 1.2968(6) 0.029(2) Uani 1 1 d . . . . .
H74 H 0.954120 0.347613 1.354020 0.035 Uiso 1 1 calc R U . . .
C75 C 0.7978(8) 0.3038(6) 1.2384(6) 0.030(2) Uani 1 1 d . . . . .
H75 H 0.761924 0.253540 1.256950 0.036 Uiso 1 1 calc R U . . .
C76 C 0.7361(8) 0.3204(6) 1.1522(6) 0.0249(18) Uani 1 1 d . . . . .
H76 H 0.658511 0.279660 1.111336 0.030 Uiso 1 1 calc R U . . .
C77 C 0.7856(7) 0.3954(6) 1.1248(6) 0.0244(18) Uani 1 1 d . . . . .
C78 C 0.7125(8) 0.4096(6) 1.0294(6) 0.0263(19) Uani 1 1 d . . . . .
H78A H 0.746430 0.478958 1.035046 0.032 Uiso 1 1 calc R U . . .
H78B H 0.637778 0.397440 1.023861 0.032 Uiso 1 1 calc R U . . .
C79 C 0.6982(7) 0.3400(6) 0.9327(6) 0.0251(18) Uani 1 1 d . . . . .
H79A H 0.669957 0.271021 0.929915 0.030 Uiso 1 1 calc R U . . .
H79B H 0.641437 0.345358 0.873314 0.030 Uiso 1 1 calc R U . . .
C80 C 0.8040(7) 0.3626(6) 0.9270(6) 0.0230(18) Uani 1 1 d . . . . .
C81 C 0.8792(8) 0.3204(6) 0.9722(7) 0.031(2) Uani 1 1 d . . . . .
H81 H 0.857213 0.272230 0.999430 0.037 Uiso 1 1 calc R U . . .
C82 C 0.9843(8) 0.3471(7) 0.9780(7) 0.038(2) Uani 1 1 d . . . . .
H82 H 1.033045 0.317844 1.009270 0.046 Uiso 1 1 calc R U . . .
C83 C 1.0173(8) 0.4170(7) 0.9378(8) 0.038(2) Uani 1 1 d . . . . .
H83 H 1.089667 0.437312 0.943321 0.046 Uiso 1 1 calc R U . . .
C84 C 0.9434(8) 0.4570(7) 0.8894(7) 0.036(2) Uani 1 1 d . . . . .
H84 H 0.964857 0.503024 0.859846 0.043 Uiso 1 1 calc R U . . .
C85 C 0.8399(8) 0.4308(6) 0.8839(6) 0.0235(18) Uani 1 1 d . . . . .
C86 C 0.6876(7) 0.4254(6) 0.7487(6) 0.0234(18) Uani 1 1 d . . . . .
H86 H 0.677214 0.358537 0.723950 0.028 Uiso 1 1 calc R U . . .
C87 C 0.6140(7) 0.5546(6) 0.7060(6) 0.0220(17) Uani 1 1 d . . . . .
C88 C 0.6060(7) 0.4560(6) 0.6813(6) 0.0242(18) Uani 1 1 d . . . . .
C89 C 0.5205(8) 0.3852(6) 0.5885(6) 0.0265(19) Uani 1 1 d . . . . .
H89 H 0.517232 0.319806 0.573806 0.032 Uiso 1 1 calc R U . . .
C90 C 0.4397(8) 0.4035(6) 0.5161(6) 0.0267(19) Uani 1 1 d . . . . .
C91 C 0.4494(7) 0.5017(6) 0.5371(6) 0.0244(18) Uani 1 1 d . . . . .
H91 H 0.396308 0.517727 0.489634 0.029 Uiso 1 1 calc R U . . .
C92 C 0.5377(7) 0.5770(6) 0.6286(6) 0.0244(18) Uani 1 1 d . . . . .
C93 C 0.3479(8) 0.3210(6) 0.4144(7) 0.030(2) Uani 1 1 d . . . . .
C94 C 0.2824(8) 0.2359(6) 0.4363(7) 0.034(2) Uani 1 1 d . . . . .
H94A H 0.334267 0.212524 0.479133 0.051 Uiso 1 1 calc R U . . .
H94B H 0.244673 0.259582 0.470889 0.051 Uiso 1 1 calc R U . . .
H94C H 0.226532 0.181495 0.372809 0.051 Uiso 1 1 calc R U . . .
C95 C 0.4070(8) 0.2843(6) 0.3589(7) 0.033(2) Uani 1 1 d . . . . .
H95A H 0.458541 0.260053 0.400746 0.050 Uiso 1 1 calc R U . . .
H95B H 0.350915 0.230742 0.294884 0.050 Uiso 1 1 calc R U . . .
H95C H 0.449013 0.338986 0.345923 0.050 Uiso 1 1 calc R U . . .
C96 C 0.2691(8) 0.3580(7) 0.3484(7) 0.038(2) Uani 1 1 d . . . . .
H96A H 0.311577 0.411991 0.335016 0.057 Uiso 1 1 calc R U . . .
H96B H 0.213194 0.303962 0.284637 0.057 Uiso 1 1 calc R U . . .
H96C H 0.231335 0.382049 0.382718 0.057 Uiso 1 1 calc R U . . .
C97 C 0.5469(7) 0.6740(6) 0.6382(6) 0.0219(17) Uani 1 1 d . . . . .
H97 H 0.493959 0.684048 0.584320 0.026 Uiso 1 1 calc R U . . .
C98 C 0.6471(7) 0.8532(6) 0.7306(7) 0.0259(19) Uani 1 1 d . . . . .
C99 C 0.5728(8) 0.8789(7) 0.6586(7) 0.032(2) Uani 1 1 d . . . . .
H99 H 0.505852 0.829243 0.602562 0.038 Uiso 1 1 calc R U . . .
C100 C 0.5986(8) 0.9777(7) 0.6706(8) 0.036(2) Uani 1 1 d . . . . .
H100 H 0.549314 0.995386 0.621616 0.043 Uiso 1 1 calc R U . . .
C101 C 0.6928(8) 1.0497(7) 0.7507(8) 0.038(2) Uani 1 1 d . . . . .
H101 H 0.709622 1.117052 0.757516 0.046 Uiso 1 1 calc R U . . .
C102 C 0.7648(8) 1.0239(6) 0.8233(7) 0.034(2) Uani 1 1 d . . . . .
H102 H 0.830770 1.074465 0.879605 0.040 Uiso 1 1 calc R U . . .
C103 C 0.7419(7) 0.9256(6) 0.8145(6) 0.0248(18) Uani 1 1 d . . . . .
C104 C 0.8294(8) 0.9061(6) 0.8964(6) 0.029(2) Uani 1 1 d . . . . .
H10D H 0.856680 0.956356 0.962511 0.035 Uiso 1 1 calc R U . . .
H10E H 0.793333 0.840583 0.898383 0.035 Uiso 1 1 calc R U . . .
C105 C 0.9286(7) 0.9087(6) 0.8804(6) 0.0254(18) Uani 1 1 d . . . . .
H10F H 0.960217 0.971744 0.871857 0.031 Uiso 1 1 calc R U . . .
H10G H 0.987158 0.907087 0.941297 0.031 Uiso 1 1 calc R U . . .
C106 C 0.8994(7) 0.8248(6) 0.7909(6) 0.0218(17) Uani 1 1 d . . . . .
C107 C 0.8616(7) 0.8325(6) 0.6952(6) 0.0265(19) Uani 1 1 d . . . . .
H107 H 0.864073 0.894627 0.689862 0.032 Uiso 1 1 calc R U . . .
C108 C 0.8216(8) 0.7547(6) 0.6096(7) 0.029(2) Uani 1 1 d . . . . .
H108 H 0.797048 0.762960 0.546184 0.034 Uiso 1 1 calc R U . . .
C109 C 0.8174(8) 0.6652(7) 0.6162(6) 0.0280(19) Uani 1 1 d . . . . .
H109 H 0.786890 0.610100 0.556626 0.034 Uiso 1 1 calc R U . . .
C110 C 0.8572(8) 0.6536(6) 0.7094(6) 0.028(2) Uani 1 1 d . . . . .
H110 H 0.857161 0.591751 0.713880 0.033 Uiso 1 1 calc R U . . .
C111 C 0.8967(7) 0.7329(6) 0.7949(6) 0.0221(17) Uani 1 1 d . . . . .
C112 C 1.0385(8) 0.7512(6) 0.9485(6) 0.0279(19) Uani 1 1 d . . . . .
H112 H 1.084033 0.793132 0.929349 0.034 Uiso 1 1 calc R U . . .
N9 N 0.5687(7) 0.1854(5) 0.3022(7) 0.0346(18) Uani 1 1 d . . . . .
C121 C 0.4953(9) 0.1645(7) 0.2256(8) 0.0307(18) Uani 1 1 d . . . . .
C122 C 0.4029(8) 0.1373(7) 0.1273(7) 0.036(2) Uani 1 1 d . . . . .
H12A H 0.431518 0.154349 0.082044 0.053 Uiso 1 1 calc R U . . .
H12B H 0.356277 0.173078 0.132001 0.053 Uiso 1 1 calc R U . . .
H12C H 0.358042 0.066072 0.100848 0.053 Uiso 1 1 calc R U . . .
N10 N 0.9957(17) 0.1240(15) 0.7581(15) 0.157(7) Uiso 1 1 d D . . . .
N11 N 0.754(2) -0.1395(19) 0.3374(18) 0.201(10) Uiso 1 1 d D . . . .
N12 N 0.992(3) 1.164(2) 1.111(2) 0.112(9) Uiso 0.5 1 d D . P . .
N13 N 0.2431(8) -0.0828(7) -0.0763(7) 0.050(2) Uiso 1 1 d D . . . .
C123 C 0.9485(16) 0.1740(14) 0.7278(15) 0.113(6) Uiso 1 1 d D . . . .
C124 C 0.8799(11) 0.2249(10) 0.6950(10) 0.073(4) Uiso 1 1 d D . . . .
H12D H 0.809020 0.179023 0.635281 0.110 Uiso 1 1 calc R U . . .
H12E H 0.917902 0.278369 0.678191 0.110 Uiso 1 1 calc R U . . .
H12F H 0.865058 0.252647 0.748706 0.110 Uiso 1 1 calc R U . . .
C125 C 0.743(3) -0.098(2) 0.405(2) 0.191(12) Uiso 1 1 d D . . . .
C126 C 0.7357(17) -0.0491(15) 0.4960(15) 0.124(7) Uiso 1 1 d D . . . .
H12G H 0.710304 -0.098926 0.523004 0.186 Uiso 1 1 calc R U . . .
H12H H 0.682316 -0.018171 0.476404 0.186 Uiso 1 1 calc R U . . .
H12I H 0.809504 0.001326 0.547658 0.186 Uiso 1 1 calc R U . . .
C127 C 0.991(3) 1.163(3) 1.186(2) 0.093(10) Uiso 0.5 1 d D . P . .
C128 C 0.979(2) 1.148(3) 1.273(2) 0.162(19) Uiso 0.5 1 d D . P . .
H12J H 1.046394 1.194460 1.335828 0.243 Uiso 0.5 1 calc DR U P . .
H12K H 0.968613 1.080099 1.270469 0.243 Uiso 0.5 1 calc DR U P . .
H12L H 0.913782 1.159204 1.271791 0.243 Uiso 0.5 1 calc DR U P . .
C129 C 0.2023(8) -0.0484(7) -0.1148(7) 0.038(2) Uiso 1 1 d D . . . .
C130 C 0.1693(13) 0.0368(10) -0.1476(12) 0.095(5) Uiso 1 1 d D . . . .
H13A H 0.227385 0.101384 -0.098632 0.142 Uiso 1 1 calc R U . . .
H13B H 0.097643 0.030475 -0.150213 0.142 Uiso 1 1 calc R U . . .
H13C H 0.162599 0.030842 -0.214270 0.142 Uiso 1 1 calc R U . . .
N14A N 0.1770(14) 0.1814(12) 0.0349(13) 0.073(3) Uiso 0.659(13) 1 d D U P A 1
C131 C 0.2185(18) 0.2507(16) 0.0112(17) 0.073(3) Uiso 0.659(13) 1 d D U P A 1
C132 C 0.2694(18) 0.2950(15) -0.0462(17) 0.073(3) Uiso 0.659(13) 1 d D U P A 1
N14B N 0.229(3) 0.288(3) 0.070(2) 0.073(3) Uiso 0.341(13) 1 d D U P A 2
C133 C 0.253(3) 0.317(3) 0.012(3) 0.073(3) Uiso 0.341(13) 1 d D U P A 2
C134 C 0.273(4) 0.328(3) -0.072(3) 0.073(3) Uiso 0.341(13) 1 d D U P A 2
O1 O 0.3183(5) 0.6978(4) 0.6637(4) 0.0247(13) Uani 1 1 d . . . . .
O2 O 0.0660(5) 0.7000(4) 0.4213(4) 0.0244(12) Uani 1 1 d . . . . .
O3 O 0.9326(5) 0.6312(4) 1.0411(4) 0.0282(13) Uani 1 1 d . . . . .
O4 O 0.6874(5) 0.6254(4) 0.7901(4) 0.0251(13) Uani 1 1 d . . . . .
Co1 Co 0.19167(9) 0.70276(8) 0.54401(8) 0.0228(2) Uani 1 1 d . . . . .
Co2 Co 0.81008(9) 0.62379(8) 0.91297(8) 0.0247(3) Uani 1 1 d . . . . .
Co3 Co 0.68509(10) 0.21394(8) 0.44478(9) 0.0305(3) Uani 1 1 d . . . . .
Br1 Br 0.27689(7) 0.64530(6) 0.44349(6) 0.0292(2) Uani 1 1 d . . . . .
Br2 Br 0.71331(7) 0.66608(6) 1.00837(6) 0.0285(2) Uani 1 1 d . . . . .
Br3 Br 0.76148(8) 0.38551(6) 0.54098(7) 0.0364(2) Uani 1 1 d . . . . .
Br4 Br 0.57526(8) 0.12985(7) 0.51096(7) 0.0379(2) Uani 1 1 d . . . . .
Br5 Br 0.81870(9) 0.15723(7) 0.42421(7) 0.0421(2) Uani 1 1 d . . . . .
Br6 Br 0.44138(9) 0.16834(7) -0.08689(7) 0.0406(2) Uani 1 1 d . . . . .

loop_
_atom_site_aniso_label
_atom_site_aniso_U_11
_atom_site_aniso_U_22
_atom_site_aniso_U_33
_atom_site_aniso_U_23
_atom_site_aniso_U_13
_atom_site_aniso_U_12
N1 0.026(4) 0.023(4) 0.019(4) 0.010(3) 0.012(3) 0.012(3)
N2 0.036(4) 0.026(4) 0.017(3) 0.015(3) 0.018(3) 0.018(3)
N3 0.028(4) 0.020(3) 0.015(3) 0.008(3) 0.010(3) 0.010(3)
N4 0.035(4) 0.030(4) 0.019(4) 0.014(3) 0.013(3) 0.020(3)
C1 0.027(5) 0.024(4) 0.025(5) 0.009(4) 0.016(4) 0.012(4)
C2 0.041(5) 0.019(4) 0.024(4) 0.012(4) 0.019(4) 0.016(4)
C3 0.048(6) 0.017(4) 0.028(5) 0.006(4) 0.023(5) 0.014(4)
C4 0.038(5) 0.031(5) 0.019(4) 0.012(4) 0.013(4) 0.023(4)
C5 0.040(5) 0.029(5) 0.020(4) 0.012(4) 0.016(4) 0.018(4)
C6 0.023(5) 0.019(4) 0.019(4) 0.009(3) 0.004(4) 0.009(4)
C7 0.034(5) 0.023(5) 0.023(5) 0.002(4) 0.009(4) 0.012(4)
C8 0.059(7) 0.039(6) 0.032(5) 0.012(5) 0.023(5) 0.023(5)
C9 0.061(7) 0.032(5) 0.030(5) 0.010(4) 0.026(5) 0.023(5)
C10 0.059(7) 0.037(5) 0.017(4) 0.000(4) 0.003(5) 0.024(5)
C11 0.039(5) 0.027(5) 0.026(5) 0.014(4) 0.021(4) 0.018(4)
C12 0.036(5) 0.019(4) 0.020(4) 0.011(3) 0.018(4) 0.014(4)
C13 0.030(5) 0.029(5) 0.023(5) 0.008(4) 0.006(4) 0.011(4)
C14 0.036(5) 0.025(5) 0.041(6) 0.020(4) 0.015(5) 0.016(4)
C15 0.044(6) 0.019(4) 0.037(5) 0.010(4) 0.018(5) 0.013(4)
C16 0.036(5) 0.017(4) 0.028(5) 0.002(4) 0.014(4) 0.009(4)
C17 0.034(5) 0.028(5) 0.020(4) 0.009(4) 0.019(4) 0.015(4)
C18 0.037(5) 0.024(4) 0.022(4) 0.008(4) 0.013(4) 0.014(4)
C19 0.031(5) 0.019(4) 0.022(4) 0.005(3) 0.011(4) 0.011(4)
C20 0.025(5) 0.022(4) 0.019(4) 0.004(3) 0.013(4) 0.007(4)
C21 0.036(5) 0.033(5) 0.032(5) 0.021(4) 0.024(4) 0.014(4)
C22 0.033(5) 0.040(5) 0.014(4) 0.008(4) 0.013(4) 0.014(4)
C23 0.041(5) 0.027(5) 0.016(4) 0.002(3) 0.015(4) 0.014(4)
C24 0.035(5) 0.025(4) 0.025(4) 0.011(4) 0.018(4) 0.015(4)
C25 0.026(5) 0.021(4) 0.019(4) 0.010(3) 0.010(4) 0.008(3)
C26 0.033(5) 0.022(4) 0.020(4) 0.010(3) 0.015(4) 0.015(4)
C27 0.027(5) 0.021(4) 0.013(4) 0.004(3) 0.007(3) 0.016(4)
C28 0.028(5) 0.021(4) 0.020(4) 0.007(3) 0.012(4) 0.013(4)
C29 0.037(5) 0.016(4) 0.021(4) 0.008(3) 0.019(4) 0.012(4)
C30 0.028(5) 0.016(4) 0.024(4) 0.005(3) 0.013(4) 0.009(4)
C31 0.032(5) 0.024(4) 0.027(5) 0.010(4) 0.014(4) 0.014(4)
C32 0.035(5) 0.015(4) 0.022(4) 0.007(3) 0.017(4) 0.009(4)
C33 0.025(5) 0.026(4) 0.028(5) 0.015(4) 0.013(4) 0.012(4)
C34 0.028(5) 0.033(5) 0.045(6) 0.009(4) 0.018(5) 0.011(4)
C35 0.035(6) 0.041(6) 0.052(6) 0.029(5) 0.023(5) 0.021(5)
C36 0.034(5) 0.030(5) 0.033(5) 0.013(4) 0.020(5) 0.011(4)
C37 0.030(5) 0.029(5) 0.023(4) 0.016(4) 0.015(4) 0.016(4)
C38 0.030(5) 0.018(4) 0.022(4) 0.010(3) 0.016(4) 0.012(4)
C39 0.027(5) 0.022(4) 0.017(4) 0.006(3) 0.008(4) 0.007(4)
C40 0.042(6) 0.021(4) 0.020(4) 0.007(4) 0.012(4) 0.012(4)
C41 0.037(5) 0.022(4) 0.025(5) 0.014(4) 0.017(4) 0.012(4)
C42 0.027(5) 0.023(4) 0.030(5) 0.009(4) 0.015(4) 0.008(4)
C43 0.038(5) 0.020(4) 0.017(4) 0.003(3) 0.014(4) 0.014(4)
C44 0.032(5) 0.026(5) 0.034(5) 0.018(4) 0.018(4) 0.018(4)
C45 0.031(5) 0.028(5) 0.021(4) 0.012(4) 0.009(4) 0.012(4)
C46 0.036(5) 0.021(4) 0.021(4) 0.007(4) 0.012(4) 0.014(4)
C47 0.032(5) 0.016(4) 0.024(4) 0.008(3) 0.013(4) 0.010(4)
C48 0.050(6) 0.038(5) 0.037(5) 0.026(4) 0.027(5) 0.032(5)
C49 0.043(6) 0.050(6) 0.048(6) 0.025(5) 0.029(5) 0.028(5)
C50 0.058(7) 0.050(6) 0.049(6) 0.029(5) 0.037(6) 0.040(6)
C51 0.040(5) 0.022(4) 0.022(4) 0.009(4) 0.016(4) 0.017(4)
C52 0.031(5) 0.025(4) 0.027(4) 0.011(4) 0.014(4) 0.016(4)
N5 0.033(4) 0.019(3) 0.019(4) 0.007(3) 0.014(3) 0.010(3)
N6 0.037(4) 0.025(4) 0.025(4) 0.015(3) 0.019(4) 0.020(3)
N7 0.031(4) 0.019(4) 0.018(4) 0.008(3) 0.012(3) 0.011(3)
N8 0.030(4) 0.022(4) 0.020(4) 0.008(3) 0.008(3) 0.011(3)
C61 0.032(5) 0.017(4) 0.020(4) 0.006(3) 0.013(4) 0.009(4)
C62 0.029(5) 0.020(4) 0.019(4) 0.008(3) 0.013(4) 0.014(4)
C63 0.036(5) 0.023(4) 0.022(4) 0.007(4) 0.017(4) 0.018(4)
C64 0.040(5) 0.030(5) 0.019(4) 0.010(4) 0.014(4) 0.023(4)
C65 0.038(5) 0.029(5) 0.017(4) 0.013(4) 0.009(4) 0.021(4)
C66 0.028(5) 0.030(5) 0.017(4) 0.012(4) 0.010(4) 0.020(4)
C67 0.038(5) 0.033(5) 0.029(5) 0.013(4) 0.022(4) 0.017(4)
C68 0.031(5) 0.033(5) 0.036(5) 0.006(4) 0.013(5) 0.009(4)
C69 0.065(7) 0.052(6) 0.037(6) 0.017(5) 0.031(6) 0.040(6)
C70 0.039(6) 0.076(8) 0.035(5) 0.036(6) 0.015(5) 0.032(6)
C71 0.040(6) 0.020(4) 0.016(4) 0.004(3) 0.010(4) 0.014(4)
C72 0.036(5) 0.017(4) 0.023(4) 0.009(3) 0.018(4) 0.011(4)
C73 0.040(5) 0.019(4) 0.017(4) 0.002(3) 0.007(4) 0.009(4)
C74 0.045(6) 0.024(4) 0.017(4) 0.008(4) 0.013(4) 0.014(4)
C75 0.047(6) 0.023(4) 0.024(5) 0.006(4) 0.022(5) 0.014(4)
C76 0.033(5) 0.018(4) 0.024(4) 0.007(3) 0.013(4) 0.011(4)
C77 0.027(5) 0.021(4) 0.027(5) 0.010(4) 0.014(4) 0.009(4)
C78 0.032(5) 0.021(4) 0.030(5) 0.012(4) 0.017(4) 0.012(4)
C79 0.035(5) 0.020(4) 0.024(4) 0.011(4) 0.013(4) 0.014(4)
C80 0.031(5) 0.019(4) 0.019(4) 0.009(3) 0.011(4) 0.009(4)
C81 0.044(6) 0.028(5) 0.027(5) 0.015(4) 0.015(4) 0.022(4)
C82 0.045(6) 0.043(6) 0.044(6) 0.027(5) 0.023(5) 0.031(5)
C83 0.040(6) 0.042(6) 0.048(6) 0.027(5) 0.025(5) 0.023(5)
C84 0.047(6) 0.040(5) 0.038(5) 0.029(5) 0.026(5) 0.021(5)
C85 0.041(5) 0.023(4) 0.018(4) 0.015(3) 0.015(4) 0.021(4)
C86 0.040(5) 0.019(4) 0.022(4) 0.012(3) 0.019(4) 0.017(4)
C87 0.028(5) 0.024(4) 0.020(4) 0.012(4) 0.014(4) 0.013(4)
C88 0.033(5) 0.026(4) 0.023(4) 0.014(4) 0.017(4) 0.016(4)
C89 0.040(5) 0.028(5) 0.025(4) 0.016(4) 0.019(4) 0.021(4)
C90 0.036(5) 0.020(4) 0.024(4) 0.003(4) 0.019(4) 0.008(4)
C91 0.032(5) 0.017(4) 0.027(5) 0.007(3) 0.018(4) 0.010(4)
C92 0.032(5) 0.028(5) 0.018(4) 0.009(4) 0.014(4) 0.015(4)
C93 0.043(6) 0.024(4) 0.025(5) 0.008(4) 0.020(4) 0.012(4)
C94 0.045(6) 0.019(4) 0.029(5) -0.002(4) 0.019(5) 0.006(4)
C95 0.042(6) 0.024(5) 0.027(5) 0.003(4) 0.019(5) 0.007(4)
C96 0.036(6) 0.033(5) 0.031(5) 0.008(4) 0.008(5) 0.011(4)
C97 0.020(4) 0.029(5) 0.015(4) 0.011(3) 0.005(4) 0.011(4)
C98 0.029(5) 0.022(4) 0.034(5) 0.011(4) 0.019(4) 0.013(4)
C99 0.027(5) 0.033(5) 0.036(5) 0.024(4) 0.012(4) 0.010(4)
C100 0.038(6) 0.034(5) 0.047(6) 0.027(5) 0.020(5) 0.021(5)
C101 0.036(6) 0.028(5) 0.052(7) 0.024(5) 0.018(5) 0.012(4)
C102 0.041(6) 0.021(4) 0.034(5) 0.008(4) 0.016(5) 0.010(4)
C103 0.032(5) 0.021(4) 0.022(4) 0.009(4) 0.011(4) 0.015(4)
C104 0.046(6) 0.028(5) 0.015(4) 0.010(4) 0.011(4) 0.022(4)
C105 0.033(5) 0.023(4) 0.017(4) 0.007(3) 0.008(4) 0.013(4)
C106 0.028(5) 0.022(4) 0.025(4) 0.013(3) 0.016(4) 0.013(4)
C107 0.032(5) 0.030(5) 0.020(4) 0.017(4) 0.010(4) 0.014(4)
C108 0.037(5) 0.030(5) 0.028(5) 0.021(4) 0.017(4) 0.018(4)
C109 0.035(5) 0.033(5) 0.018(4) 0.009(4) 0.014(4) 0.015(4)
C110 0.040(5) 0.030(5) 0.024(4) 0.014(4) 0.018(4) 0.022(4)
C111 0.030(5) 0.030(4) 0.017(4) 0.016(4) 0.014(4) 0.017(4)
C112 0.039(6) 0.026(4) 0.027(5) 0.014(4) 0.018(4) 0.017(4)
N9 0.048(5) 0.024(4) 0.043(5) 0.010(4) 0.031(5) 0.017(4)
C121 0.042(5) 0.025(4) 0.038(5) 0.013(4) 0.026(4) 0.018(4)
C122 0.038(6) 0.033(5) 0.035(5) 0.010(4) 0.020(5) 0.012(4)
O1 0.033(3) 0.022(3) 0.019(3) 0.009(2) 0.009(3) 0.014(3)
O2 0.025(3) 0.029(3) 0.022(3) 0.014(3) 0.011(3) 0.011(3)
O3 0.026(3) 0.033(3) 0.024(3) 0.014(3) 0.009(3) 0.011(3)
O4 0.036(4) 0.019(3) 0.014(3) 0.003(2) 0.007(3) 0.012(3)
Co1 0.0298(6) 0.0238(6) 0.0182(6) 0.0102(5) 0.0121(5) 0.0125(5)
Co2 0.0319(7) 0.0248(6) 0.0206(6) 0.0111(5) 0.0120(5) 0.0145(5)
Co3 0.0409(7) 0.0238(6) 0.0301(6) 0.0093(5) 0.0199(6) 0.0137(5)
Br1 0.0347(5) 0.0363(5) 0.0186(4) 0.0085(4) 0.0112(4) 0.0204(4)
Br2 0.0329(5) 0.0317(5) 0.0204(4) 0.0077(3) 0.0099(4) 0.0175(4)
Br3 0.0499(6) 0.0212(4) 0.0423(5) 0.0086(4) 0.0304(5) 0.0099(4)
Br4 0.0417(6) 0.0326(5) 0.0390(5) 0.0194(4) 0.0199(5) 0.0092(4)
Br5 0.0533(6) 0.0431(6) 0.0395(5) 0.0140(5) 0.0259(5) 0.0277(5)
Br6 0.0526(6) 0.0327(5) 0.0378(5) 0.0186(4) 0.0190(5) 0.0188(5)

loop_
_atom_type_symbol
_atom_type_description
_atom_type_scat_dispersion_real
_atom_type_scat_dispersion_imag
_atom_type_scat_source
C C 0.0033 0.0016 'International Tables Vol C Tables 4.2.6.8 and 6.1.1.4'
H H 0.0000 0.0000 'International Tables Vol C Tables 4.2.6.8 and 6.1.1.4'
N N 0.0061 0.0033 'International Tables Vol C Tables 4.2.6.8 and 6.1.1.4'
O O 0.0106 0.0060 'International Tables Vol C Tables 4.2.6.8 and 6.1.1.4'
Co Co 0.3494 0.9721 'International Tables Vol C Tables 4.2.6.8 and 6.1.1.4'
Br Br -0.2901 2.4595 'International Tables Vol C Tables 4.2.6.8 and 6.1.1.4'

loop_
_geom_angle_atom_site_label_1
_geom_angle_atom_site_label_2
_geom_angle_atom_site_label_3
_geom_angle
C11 N1 C12 126.5(7)
C11 N1 H1 116.8
C12 N1 H1 116.8
C26 N2 C25 115.6(7)
C26 N2 Co1 125.1(5)
C25 N2 Co1 119.2(5)
C37 N3 C38 126.8(7)
C37 N3 H3 116.6
C38 N3 H3 116.6
C52 N4 C51 115.8(7)
C52 N4 Co1 126.3(5)
C51 N4 Co1 117.8(5)
O1 C1 C2 124.5(8)
O1 C1 C6 119.1(7)
C2 C1 C6 116.4(8)
C3 C2 C1 120.4(8)
C3 C2 C52 115.5(7)
C1 C2 C52 124.0(8)
C2 C3 C4 123.0(8)
C2 C3 H3 118.5
C4 C3 H3 118.5
C5 C4 C3 116.4(8)
C5 C4 C7 124.1(8)
C3 C4 C7 119.4(8)
C4 C5 C6 123.9(8)
C4 C5 H5 118.0
C6 C5 H5 118.0
C5 C6 C11 119.8(7)
C5 C6 C1 119.9(7)
C11 C6 C1 120.0(8)
C8 C7 C9 109.3(7)
C8 C7 C4 108.9(8)
C9 C7 C4 111.0(8)
C8 C7 C10 107.9(8)
C9 C7 C10 108.6(8)
C4 C7 C10 111.0(7)
C7 C8 H8A 109.5
C7 C8 H8B 109.5
H8A C8 H8B 109.5
C7 C8 H8C 109.5
H8A C8 H8C 109.5
H8B C8 H8C 109.5
C7 C9 H9A 109.5
C7 C9 H9B 109.5
H9A C9 H9B 109.5
C7 C9 H9C 109.5
H9A C9 H9C 109.5
H9B C9 H9C 109.5
C7 C10 H10A 109.5
C7 C10 H10B 109.5
H10A C10 H10B 109.5
C7 C10 H10C 109.5
H10A C10 H10C 109.5
H10B C10 H10C 109.5
N1 C11 C6 126.2(8)
N1 C11 H11 116.9
C6 C11 H11 116.9
C13 C12 N1 120.0(8)
C13 C12 C17 121.1(7)
N1 C12 C17 118.9(7)
C12 C13 C14 120.2(8)
C12 C13 H13 119.9
C14 C13 H13 119.9
C13 C14 C15 119.1(8)
C13 C14 H14 120.5
C15 C14 H14 120.5
C16 C15 C14 120.6(8)
C16 C15 H15 119.7
C14 C15 H15 119.7
C15 C16 C17 121.7(9)
C15 C16 H16 119.1
C17 C16 H16 119.1
C16 C17 C12 117.2(8)
C16 C17 C18 119.0(8)
C12 C17 C18 123.8(7)
C17 C18 C19 111.9(7)
C17 C18 H18A 109.2
C19 C18 H18A 109.2
C17 C18 H18B 109.2
C19 C18 H18B 109.2
H18A C18 H18B 107.9
C20 C19 C18 111.4(7)
C20 C19 H19A 109.4
C18 C19 H19A 109.4
C20 C19 H19B 109.4
C18 C19 H19B 109.4
H19A C19 H19B 108.0
C21 C20 C25 117.6(7)
C21 C20 C19 119.0(7)
C25 C20 C19 123.1(7)
C22 C21 C20 121.2(8)
C22 C21 H21 119.4
C20 C21 H21 119.4
C21 C22 C23 120.0(8)
C21 C22 H22 120.0
C23 C22 H22 120.0
C24 C23 C22 119.9(8)
C24 C23 H23 120.1
C22 C23 H23 120.1
C23 C24 C25 120.2(8)
C23 C24 H24 119.9
C25 C24 H24 119.9
C24 C25 C20 121.1(7)
C24 C25 N2 116.6(7)
C20 C25 N2 122.2(7)
N2 C26 C28 126.5(8)
N2 C26 H26 116.7
C28 C26 H26 116.7
O2 C27 C28 123.3(7)
O2 C27 C32 120.9(7)
C28 C27 C32 115.8(7)
C29 C28 C27 119.7(7)
C29 C28 C26 115.9(7)
C27 C28 C26 124.1(8)
C30 C29 C28 123.3(7)
C30 C29 H29 118.4
C28 C29 H29 118.4
C31 C30 C29 116.7(8)
C31 C30 C33 124.0(8)
C29 C30 C33 119.1(7)
C30 C31 C32 123.1(8)
C30 C31 H31 118.4
C32 C31 H31 118.4
C31 C32 C27 121.4(8)
C31 C32 C37 118.0(8)
C27 C32 C37 120.5(8)
C34 C33 C35 108.7(7)
C34 C33 C30 109.4(7)
C35 C33 C30 111.1(7)
C34 C33 C36 109.8(7)
C35 C33 C36 107.9(7)
C30 C33 C36 110.0(7)
C33 C34 H34A 109.5
C33 C34 H34B 109.5
H34A C34 H34B 109.5
C33 C34 H34C 109.5
H34A C34 H34C 109.5
H34B C34 H34C 109.5
C33 C35 H35A 109.5
C33 C35 H35B 109.5
H35A C35 H35B 109.5
C33 C35 H35C 109.5
H35A C35 H35C 109.5
H35B C35 H35C 109.5
C33 C36 H36A 109.5
C33 C36 H36B 109.5
H36A C36 H36B 109.5
C33 C36 H36C 109.5
H36A C36 H36C 109.5
H36B C36 H36C 109.5
N3 C37 C32 122.9(8)
N3 C37 H37 118.6
C32 C37 H37 118.6
C39 C38 C43 121.4(8)
C39 C38 N3 120.3(8)
C43 C38 N3 118.2(7)
C40 C39 C38 120.2(8)
C40 C39 H39 119.9
C38 C39 H39 119.9
C39 C40 C41 119.8(8)
C39 C40 H40 120.1
C41 C40 H40 120.1
C42 C41 C40 119.9(8)
C42 C41 H41 120.1
C40 C41 H41 120.1
C41 C42 C43 122.3(8)
C41 C42 H42 118.9
C43 C42 H42 118.9
C38 C43 C42 116.4(8)
C38 C43 C44 124.5(8)
C42 C43 C44 119.1(8)
C43 C44 C45 113.2(7)
C43 C44 H44A 108.9
C45 C44 H44A 108.9
C43 C44 H44B 108.9
C45 C44 H44B 108.9
H44A C44 H44B 107.7
C46 C45 C44 113.1(7)
C46 C45 H45A 109.0
C44 C45 H45A 109.0
C46 C45 H45B 109.0
C44 C45 H45B 109.0
H45A C45 H45B 107.8
C51 C46 C47 116.8(8)
C51 C46 C45 123.6(8)
C47 C46 C45 119.6(7)
C48 C47 C46 121.5(8)
C48 C47 H47 119.3
C46 C47 H47 119.3
C47 C48 C49 121.4(8)
C47 C48 H48 119.3
C49 C48 H48 119.3
C50 C49 C48 118.2(9)
C50 C49 H49 120.9
C48 C49 H49 120.9
C51 C50 C49 119.5(9)
C51 C50 H50 120.3
C49 C50 H50 120.3
C46 C51 C50 122.5(8)
C46 C51 N4 121.3(8)
C50 C51 N4 116.0(8)
N4 C52 C2 126.6(8)
N4 C52 H52 116.7
C2 C52 H52 116.7
C71 N5 C72 126.9(7)
C71 N5 H5A 116.5
C72 N5 H5A 116.5
C86 N6 C85 117.1(7)
C86 N6 Co2 125.6(6)
C85 N6 Co2 117.2(5)
C97 N7 C98 127.1(7)
C97 N7 H7 116.4
C98 N7 H7 116.4
C112 N8 C111 114.6(7)
C112 N8 Co2 126.0(6)
C111 N8 Co2 119.1(5)
O3 C61 C66 118.8(7)
O3 C61 C62 123.5(7)
C66 C61 C62 117.7(8)
C63 C62 C61 118.6(7)
C63 C62 C112 116.5(8)
C61 C62 C112 124.6(8)
C62 C63 C64 125.1(8)
C62 C63 H63 117.5
C64 C63 H63 117.5
C65 C64 C63 114.8(8)
C65 C64 C67 123.2(7)
C63 C64 C67 121.8(8)
C64 C65 C66 123.4(8)
C64 C65 H65 118.3
C66 C65 H65 118.3
C65 C66 C61 120.3(8)
C65 C66 C71 117.7(7)
C61 C66 C71 121.8(8)
C70 C67 C64 112.0(8)
C70 C67 C69 108.7(8)
C64 C67 C69 108.9(8)
C70 C67 C68 109.1(8)
C64 C67 C68 109.8(7)
C69 C67 C68 108.2(8)
C67 C68 H68A 109.5
C67 C68 H68B 109.5
H68A C68 H68B 109.5
C67 C68 H68C 109.5
H68A C68 H68C 109.5
H68B C68 H68C 109.5
C67 C69 H69A 109.5
C67 C69 H69B 109.5
H69A C69 H69B 109.5
C67 C69 H69C 109.5
H69A C69 H69C 109.5
H69B C69 H69C 109.5
C67 C70 H70A 109.5
C67 C70 H70B 109.5
H70A C70 H70B 109.5
C67 C70 H70C 109.5
H70A C70 H70C 109.5
H70B C70 H70C 109.5
N5 C71 C66 124.1(8)
N5 C71 H71 117.9
C66 C71 H71 117.9
C77 C72 C73 121.6(8)
C77 C72 N5 118.4(7)
C73 C72 N5 120.0(8)
C74 C73 C72 119.1(9)
C74 C73 H73 120.4
C72 C73 H73 120.4
C73 C74 C75 120.5(8)
C73 C74 H74 119.8
C75 C74 H74 119.8
C74 C75 C76 119.8(8)
C74 C75 H75 120.1
C76 C75 H75 120.1
C77 C76 C75 121.4(8)
C77 C76 H76 119.3
C75 C76 H76 119.3
C76 C77 C72 117.6(8)
C76 C77 C78 118.5(8)
C72 C77 C78 123.9(7)
C77 C78 C79 112.8(7)
C77 C78 H78A 109.0
C79 C78 H78A 109.0
C77 C78 H78B 109.0
C79 C78 H78B 109.0
H78A C78 H78B 107.8
C80 C79 C78 113.1(7)
C80 C79 H79A 109.0
C78 C79 H79A 109.0
C80 C79 H79B 109.0
C78 C79 H79B 109.0
H79A C79 H79B 107.8
C81 C80 C85 116.0(8)
C81 C80 C79 120.1(7)
C85 C80 C79 123.7(7)
C82 C81 C80 122.2(8)
C82 C81 H81 118.9
C80 C81 H81 118.9
C83 C82 C81 119.5(8)
C83 C82 H82 120.2
C81 C82 H82 120.2
C82 C83 C84 119.5(9)
C82 C83 H83 120.2
C84 C83 H83 120.2
C85 C84 C83 120.8(8)
C85 C84 H84 119.6
C83 C84 H84 119.6
C84 C85 C80 121.8(7)
C84 C85 N6 117.6(7)
C80 C85 N6 120.6(8)
N6 C86 C88 127.7(7)
N6 C86 H86 116.1
C88 C86 H86 116.1
O4 C87 C88 124.9(7)
O4 C87 C92 118.3(7)
C88 C87 C92 116.7(7)
C89 C88 C87 119.4(8)
C89 C88 C86 118.1(7)
C87 C88 C86 122.5(8)
C90 C89 C88 124.7(8)
C90 C89 H89 117.7
C88 C89 H89 117.7
C89 C90 C91 116.8(8)
C89 C90 C93 121.6(7)
C91 C90 C93 121.6(8)
C90 C91 C92 120.6(8)
C90 C91 H91 119.7
C92 C91 H91 119.7
C97 C92 C91 116.3(7)
C97 C92 C87 122.3(8)
C91 C92 C87 121.4(7)
C96 C93 C94 110.2(8)
C96 C93 C95 108.4(7)
C94 C93 C95 110.0(7)
C96 C93 C90 112.1(7)
C94 C93 C90 108.4(7)
C95 C93 C90 107.6(8)
C93 C94 H94A 109.5
C93 C94 H94B 109.5
H94A C94 H94B 109.5
C93 C94 H94C 109.5
H94A C94 H94C 109.5
H94B C94 H94C 109.5
C93 C95 H95A 109.5
C93 C95 H95B 109.5
H95A C95 H95B 109.5
C93 C95 H95C 109.5
H95A C95 H95C 109.5
H95B C95 H95C 109.5
C93 C96 H96A 109.5
C93 C96 H96B 109.5
H96A C96 H96B 109.5
C93 C96 H96C 109.5
H96A C96 H96C 109.5
H96B C96 H96C 109.5
N7 C97 C92 123.4(7)
N7 C97 H97 118.3
C92 C97 H97 118.3
C103 C98 C99 120.6(8)
C103 C98 N7 119.1(7)
C99 C98 N7 120.4(8)
C100 C99 C98 119.0(9)
C100 C99 H99 120.5
C98 C99 H99 120.5
C101 C100 C99 121.4(9)
C101 C100 H100 119.3
C99 C100 H100 119.3
C100 C101 C102 119.4(9)
C100 C101 H101 120.3
C102 C101 H101 120.3
C103 C102 C101 121.2(9)
C103 C102 H102 119.4
C101 C102 H102 119.4
C98 C103 C102 118.4(8)
C98 C103 C104 125.0(7)
C102 C103 C104 116.5(8)
C105 C104 C103 113.4(7)
C105 C104 H10D 108.9
C103 C104 H10D 108.9
C105 C104 H10E 108.9
C103 C104 H10E 108.9
H10D C104 H10E 107.7
C106 C105 C104 113.3(7)
C106 C105 H10F 108.9
C104 C105 H10F 108.9
C106 C105 H10G 108.9
C104 C105 H10G 108.9
H10F C105 H10G 107.7
C111 C106 C107 116.2(8)
C111 C106 C105 122.9(7)
C107 C106 C105 120.6(7)
C108 C107 C106 122.9(8)
C108 C107 H107 118.5
C106 C107 H107 118.5
C109 C108 C107 119.2(8)
C109 C108 H108 120.4
C107 C108 H108 120.4
C108 C109 C110 120.7(8)
C108 C109 H109 119.7
C110 C109 H109 119.7
C111 C110 C109 119.2(8)
C111 C110 H110 120.4
C109 C110 H110 120.4
C110 C111 C106 121.8(7)
C110 C111 N8 116.5(7)
C106 C111 N8 121.7(7)
N8 C112 C62 125.9(8)
N8 C112 H112 117.0
C62 C112 H112 117.0
C121 N9 Co3 172.3(8)
N9 C121 C122 179.0(11)
C121 C122 H12A 109.5
C121 C122 H12B 109.5
H12A C122 H12B 109.5
C121 C122 H12C 109.5
H12A C122 H12C 109.5
H12B C122 H12C 109.5
N10 C123 C124 171(2)
C123 C124 H12D 109.5
C123 C124 H12E 109.5
H12D C124 H12E 109.5
C123 C124 H12F 109.5
H12D C124 H12F 109.5
H12E C124 H12F 109.5
N11 C125 C126 175(3)
C125 C126 H12G 109.5
C125 C126 H12H 109.5
H12G C126 H12H 109.5
C125 C126 H12I 109.5
H12G C126 H12I 109.5
H12H C126 H12I 109.5
N12 C127 C128 173(4)
C127 C128 H12J 109.5
C127 C128 H12K 109.5
H12J C128 H12K 109.5
C127 C128 H12L 109.5
H12J C128 H12L 109.5
H12K C128 H12L 109.5
N13 C129 C130 161.7(13)
C129 C130 H13A 109.5
C129 C130 H13B 109.5
H13A C130 H13B 109.5
C129 C130 H13C 109.5
H13A C130 H13C 109.5
H13B C130 H13C 109.5
N14A C131 C132 154(2)
N14B C133 C134 167(4)
C1 O1 Co1 129.7(5)
C27 O2 Co1 130.8(5)
C61 O3 Co2 130.2(5)
C87 O4 Co2 129.7(5)
O2 Co1 O1 176.6(2)
O2 Co1 N2 89.0(2)
O1 Co1 N2 90.7(3)
O2 Co1 N4 94.7(2)
O1 Co1 N4 88.5(2)
N2 Co1 N4 110.3(3)
O2 Co1 Br1 91.49(16)
O1 Co1 Br1 86.05(16)
N2 Co1 Br1 127.85(18)
N4 Co1 Br1 121.6(2)
O3 Co2 O4 175.9(2)
O3 Co2 N8 89.1(3)
O4 Co2 N8 90.6(3)
O3 Co2 N6 94.9(3)
O4 Co2 N6 89.0(2)
N8 Co2 N6 108.5(3)
O3 Co2 Br2 88.78(18)
O4 Co2 Br2 88.30(16)
N8 Co2 Br2 130.59(19)
N6 Co2 Br2 120.9(2)
N9 Co3 Br3 110.0(2)
N9 Co3 Br5 104.2(2)
Br3 Co3 Br5 113.94(6)
N9 Co3 Br4 102.8(2)
Br3 Co3 Br4 106.20(5)
Br5 Co3 Br4 118.89(6)

loop_
_geom_bond_atom_site_label_1
_geom_bond_atom_site_label_2
_geom_bond_distance
N1 C11 1.295(11)
N1 C12 1.411(10)
N1 H1 0.8800
N2 C26 1.294(11)
N2 C25 1.445(10)
N2 Co1 2.071(7)
N3 C37 1.304(11)
N3 C38 1.426(10)
N3 H3 0.8800
N4 C52 1.295(11)
N4 C51 1.466(10)
N4 Co1 2.084(7)
C1 O1 1.301(10)
C1 C2 1.412(11)
C1 C6 1.447(11)
C2 C3 1.395(12)
C2 C52 1.455(12)
C3 C4 1.401(12)
C3 H3 0.9500
C4 C5 1.364(12)
C4 C7 1.533(12)
C5 C6 1.387(12)
C5 H5 0.9500
C6 C11 1.412(11)
C7 C8 1.503(13)
C7 C9 1.528(13)
C7 C10 1.552(13)
C8 H8A 0.9800
C8 H8B 0.9800
C8 H8C 0.9800
C9 H9A 0.9800
C9 H9B 0.9800
C9 H9C 0.9800
C10 H10A 0.9800
C10 H10B 0.9800
C10 H10C 0.9800
C11 H11 0.9500
C12 C13 1.383(11)
C12 C17 1.423(12)
C13 C14 1.392(12)
C13 H13 0.9500
C14 C15 1.400(13)
C14 H14 0.9500
C15 C16 1.376(12)
C15 H15 0.9500
C16 C17 1.394(11)
C16 H16 0.9500
C17 C18 1.517(12)
C18 C19 1.561(12)
C18 H18A 0.9900
C18 H18B 0.9900
C19 C20 1.494(11)
C19 H19A 0.9900
C19 H19B 0.9900
C20 C21 1.395(12)
C20 C25 1.412(11)
C21 C22 1.392(12)
C21 H21 0.9500
C22 C23 1.396(12)
C22 H22 0.9500
C23 C24 1.375(12)
C23 H23 0.9500
C24 C25 1.388(11)
C24 H24 0.9500
C26 C28 1.448(11)
C26 H26 0.9500
C27 O2 1.283(10)
C27 C28 1.420(11)
C27 C32 1.438(11)
C28 C29 1.413(12)
C29 C30 1.401(11)
C29 H29 0.9500
C30 C31 1.353(12)
C30 C33 1.550(12)
C31 C32 1.397(12)
C31 H31 0.9500
C32 C37 1.443(11)
C33 C34 1.516(13)
C33 C35 1.518(12)
C33 C36 1.552(12)
C34 H34A 0.9800
C34 H34B 0.9800
C34 H34C 0.9800
C35 H35A 0.9800
C35 H35B 0.9800
C35 H35C 0.9800
C36 H36A 0.9800
C36 H36B 0.9800
C36 H36C 0.9800
C37 H37 0.9500
C38 C39 1.384(11)
C38 C43 1.388(12)
C39 C40 1.372(12)
C39 H39 0.9500
C40 C41 1.382(13)
C40 H40 0.9500
C41 C42 1.356(12)
C41 H41 0.9500
C42 C43 1.410(12)
C42 H42 0.9500
C43 C44 1.514(12)
C44 C45 1.537(12)
C44 H44A 0.9900
C44 H44B 0.9900
C45 C46 1.514(12)
C45 H45A 0.9900
C45 H45B 0.9900
C46 C51 1.377(12)
C46 C47 1.418(11)
C47 C48 1.348(12)
C47 H47 0.9500
C48 C49 1.401(13)
C48 H48 0.9500
C49 C50 1.399(13)
C49 H49 0.9500
C50 C51 1.387(13)
C50 H50 0.9500
C52 H52 0.9500
N5 C71 1.314(12)
N5 C72 1.431(10)
N5 H5A 0.8800
N6 C86 1.254(11)
N6 C85 1.446(10)
N6 Co2 2.084(7)
N7 C97 1.318(10)
N7 C98 1.429(10)
N7 H7 0.8800
N8 C112 1.300(11)
N8 C111 1.462(10)
N8 Co2 2.077(7)
C61 O3 1.299(10)
C61 C66 1.413(11)
C61 C62 1.423(11)
C62 C63 1.392(12)
C62 C112 1.447(11)
C63 C64 1.407(11)
C63 H63 0.9500
C64 C65 1.379(12)
C64 C67 1.538(13)
C65 C66 1.413(12)
C65 H65 0.9500
C66 C71 1.416(12)
C67 C70 1.515(12)
C67 C69 1.543(12)
C67 C68 1.547(13)
C68 H68A 0.9800
C68 H68B 0.9800
C68 H68C 0.9800
C69 H69A 0.9800
C69 H69B 0.9800
C69 H69C 0.9800
C70 H70A 0.9800
C70 H70B 0.9800
C70 H70C 0.9800
C71 H71 0.9500
C72 C77 1.397(12)
C72 C73 1.402(12)
C73 C74 1.382(12)
C73 H73 0.9500
C74 C75 1.384(13)
C74 H74 0.9500
C75 C76 1.393(12)
C75 H75 0.9500
C76 C77 1.393(11)
C76 H76 0.9500
C77 C78 1.530(12)
C78 C79 1.547(12)
C78 H78A 0.9900
C78 H78B 0.9900
C79 C80 1.487(12)
C79 H79A 0.9900
C79 H79B 0.9900
C80 C81 1.417(11)
C80 C85 1.418(11)
C81 C82 1.393(13)
C81 H81 0.9500
C82 C83 1.390(13)
C82 H82 0.9500
C83 C84 1.395(12)
C83 H83 0.9500
C84 C85 1.373(13)
C84 H84 0.9500
C86 C88 1.477(11)
C86 H86 0.9500
C87 O4 1.289(10)
C87 C88 1.420(11)
C87 C92 1.437(11)
C88 C89 1.397(12)
C89 C90 1.391(12)
C89 H89 0.9500
C90 C91 1.406(11)
C90 C93 1.549(12)
C91 C92 1.419(12)
C91 H91 0.9500
C92 C97 1.404(11)
C93 C96 1.512(13)
C93 C94 1.543(12)
C93 C95 1.548(13)
C94 H94A 0.9800
C94 H94B 0.9800
C94 H94C 0.9800
C95 H95A 0.9800
C95 H95B 0.9800
C95 H95C 0.9800
C96 H96A 0.9800
C96 H96B 0.9800
C96 H96C 0.9800
C97 H97 0.9500
C98 C103 1.382(12)
C98 C99 1.407(12)
C99 C100 1.385(12)
C99 H99 0.9500
C100 C101 1.353(14)
C100 H100 0.9500
C101 C102 1.395(12)
C101 H101 0.9500
C102 C103 1.393(12)
C102 H102 0.9500
C103 C104 1.531(11)
C104 C105 1.517(12)
C104 H10D 0.9900
C104 H10E 0.9900
C105 C106 1.496(11)
C105 H10F 0.9900
C105 H10G 0.9900
C106 C111 1.390(11)
C106 C107 1.403(11)
C107 C108 1.363(12)
C107 H107 0.9500
C108 C109 1.361(12)
C108 H108 0.9500
C109 C110 1.393(11)
C109 H109 0.9500
C110 C111 1.377(12)
C110 H110 0.9500
C112 H112 0.9500
N9 C121 1.131(12)
N9 Co3 2.028(9)
C121 C122 1.439(15)
C122 H12A 0.9800
C122 H12B 0.9800
C122 H12C 0.9800
N10 C123 1.190(16)
N11 C125 1.191(19)
N12 C127 1.17(2)
N13 C129 0.990(9)
C123 C124 1.409(16)
C124 H12D 0.9800
C124 H12E 0.9800
C124 H12F 0.9800
C125 C126 1.520(19)
C126 H12G 0.9800
C126 H12H 0.9800
C126 H12I 0.9800
C127 C128 1.48(2)
C128 H12J 0.9800
C128 H12K 0.9800
C128 H12L 0.9800
C129 C130 1.594(11)
C130 H13A 0.9800
C130 H13B 0.9800
C130 H13C 0.9800
N14A C131 1.246(15)
C131 C132 1.496(16)
N14B C133 1.202(17)
C133 C134 1.472(18)
O1 Co1 2.041(5)
O2 Co1 2.009(6)
O3 Co2 2.011(6)
O4 Co2 2.018(6)
Co1 Br1 2.4875(13)
Co2 Br2 2.4917(14)
Co3 Br3 2.3846(14)
Co3 Br5 2.3938(15)
Co3 Br4 2.4015(14)

loop_
_geom_torsion_atom_site_label_1
_geom_torsion_atom_site_label_2
_geom_torsion_atom_site_label_3
_geom_torsion_atom_site_label_4
_geom_torsion
O1 C1 C2 C3 -176.6(8)
C6 C1 C2 C3 3.4(12)
O1 C1 C2 C52 6.8(14)
C6 C1 C2 C52 -173.2(8)
C1 C2 C3 C4 -2.1(14)
C52 C2 C3 C4 174.8(8)
C2 C3 C4 C5 -0.1(14)
C2 C3 C4 C7 -176.7(8)
C3 C4 C5 C6 0.8(14)
C7 C4 C5 C6 177.2(9)
C4 C5 C6 C11 -173.5(9)
C4 C5 C6 C1 0.7(14)
O1 C1 C6 C5 177.3(8)
C2 C1 C6 C5 -2.8(12)
O1 C1 C6 C11 -8.5(12)
C2 C1 C6 C11 171.4(8)
C5 C4 C7 C8 -112.4(10)
C3 C4 C7 C8 64.0(11)
C5 C4 C7 C9 127.2(10)
C3 C4 C7 C9 -56.5(11)
C5 C4 C7 C10 6.3(13)
C3 C4 C7 C10 -177.4(9)
C12 N1 C11 C6 -174.5(8)
C5 C6 C11 N1 177.9(8)
C1 C6 C11 N1 3.7(13)
C11 N1 C12 C13 -17.2(12)
C11 N1 C12 C17 161.4(8)
N1 C12 C13 C14 175.0(8)
C17 C12 C13 C14 -3.5(13)
C12 C13 C14 C15 0.9(14)
C13 C14 C15 C16 1.5(14)
C14 C15 C16 C17 -1.2(14)
C15 C16 C17 C12 -1.4(12)
C15 C16 C17 C18 -179.7(8)
C13 C12 C17 C16 3.8(12)
N1 C12 C17 C16 -174.8(7)
C13 C12 C17 C18 -178.0(8)
N1 C12 C17 C18 3.5(12)
C16 C17 C18 C19 78.9(9)
C12 C17 C18 C19 -99.4(9)
C17 C18 C19 C20 71.2(9)
C18 C19 C20 C21 -91.3(9)
C18 C19 C20 C25 82.8(10)
C25 C20 C21 C22 -0.8(13)
C19 C20 C21 C22 173.6(8)
C20 C21 C22 C23 0.2(14)
C21 C22 C23 C24 1.3(14)
C22 C23 C24 C25 -2.1(14)
C23 C24 C25 C20 1.5(13)
C23 C24 C25 N2 -177.6(8)
C21 C20 C25 C24 -0.1(13)
C19 C20 C25 C24 -174.2(8)
C21 C20 C25 N2 179.1(8)
C19 C20 C25 N2 4.9(13)
C26 N2 C25 C24 -113.4(8)
Co1 N2 C25 C24 65.8(9)
C26 N2 C25 C20 67.4(10)
Co1 N2 C25 C20 -113.3(8)
C25 N2 C26 C28 170.1(7)
Co1 N2 C26 C28 -9.2(11)
O2 C27 C28 C29 -176.7(7)
C32 C27 C28 C29 2.1(10)
O2 C27 C28 C26 10.2(12)
C32 C27 C28 C26 -171.0(7)
N2 C26 C28 C29 -174.3(7)
N2 C26 C28 C27 -0.9(13)
C27 C28 C29 C30 -2.2(11)
C26 C28 C29 C30 171.5(7)
C28 C29 C30 C31 1.4(11)
C28 C29 C30 C33 -174.9(7)
C29 C30 C31 C32 -0.6(12)
C33 C30 C31 C32 175.5(8)
C30 C31 C32 C27 0.8(12)
C30 C31 C32 C37 -176.1(8)
O2 C27 C32 C31 177.4(7)
C28 C27 C32 C31 -1.5(11)
O2 C27 C32 C37 -5.9(11)
C28 C27 C32 C37 175.3(7)
C31 C30 C33 C34 -117.0(9)
C29 C30 C33 C34 59.0(10)
C31 C30 C33 C35 2.9(11)
C29 C30 C33 C35 178.9(7)
C31 C30 C33 C36 122.3(9)
C29 C30 C33 C36 -61.7(10)
C38 N3 C37 C32 -177.4(7)
C31 C32 C37 N3 179.4(8)
C27 C32 C37 N3 2.5(12)
C37 N3 C38 C39 -5.2(12)
C37 N3 C38 C43 173.5(8)
C43 C38 C39 C40 -0.4(12)
N3 C38 C39 C40 178.3(7)
C38 C39 C40 C41 0.5(12)
C39 C40 C41 C42 1.0(13)
C40 C41 C42 C43 -2.7(13)
C39 C38 C43 C42 -1.1(12)
N3 C38 C43 C42 -179.8(7)
C39 C38 C43 C44 177.9(7)
N3 C38 C43 C44 -0.8(12)
C41 C42 C43 C38 2.7(12)
C41 C42 C43 C44 -176.4(8)
C38 C43 C44 C45 -95.4(10)
C42 C43 C44 C45 83.6(10)
C43 C44 C45 C46 66.4(10)
C44 C45 C46 C51 93.7(10)
C44 C45 C46 C47 -86.4(9)
C51 C46 C47 C48 -3.6(13)
C45 C46 C47 C48 176.5(8)
C46 C47 C48 C49 0.8(14)
C47 C48 C49 C50 1.1(15)
C48 C49 C50 C51 -0.2(15)
C47 C46 C51 C50 4.6(13)
C45 C46 C51 C50 -175.5(8)
C47 C46 C51 N4 -179.0(7)
C45 C46 C51 N4 1.0(13)
C49 C50 C51 C46 -2.8(15)
C49 C50 C51 N4 -179.4(9)
C52 N4 C51 C46 84.9(10)
Co1 N4 C51 C46 -99.8(8)
C52 N4 C51 C50 -98.4(10)
Co1 N4 C51 C50 76.9(9)
C51 N4 C52 C2 173.0(8)
Co1 N4 C52 C2 -1.9(13)
C3 C2 C52 N4 -178.4(8)
C1 C2 C52 N4 -1.6(14)
O3 C61 C62 C63 177.8(7)
C66 C61 C62 C63 -4.5(11)
O3 C61 C62 C112 -9.0(13)
C66 C61 C62 C112 168.6(7)
C61 C62 C63 C64 3.4(12)
C112 C62 C63 C64 -170.3(8)
C62 C63 C64 C65 0.0(12)
C62 C63 C64 C67 175.1(8)
C63 C64 C65 C66 -2.2(12)
C67 C64 C65 C66 -177.3(8)
C64 C65 C66 C61 1.0(13)
C64 C65 C66 C71 175.8(8)
O3 C61 C66 C65 -179.7(7)
C62 C61 C66 C65 2.5(12)
O3 C61 C66 C71 5.7(12)
C62 C61 C66 C71 -172.1(7)
C65 C64 C67 C70 -5.0(12)
C63 C64 C67 C70 -179.7(8)
C65 C64 C67 C69 115.2(9)
C63 C64 C67 C69 -59.4(10)
C65 C64 C67 C68 -126.5(9)
C63 C64 C67 C68 58.9(10)
C72 N5 C71 C66 177.0(7)
C65 C66 C71 N5 -177.4(8)
C61 C66 C71 N5 -2.6(13)
C71 N5 C72 C77 -166.0(8)
C71 N5 C72 C73 13.4(12)
C77 C72 C73 C74 1.5(12)
N5 C72 C73 C74 -177.9(7)
C72 C73 C74 C75 -2.3(13)
C73 C74 C75 C76 2.6(13)
C74 C75 C76 C77 -2.0(12)
C75 C76 C77 C72 1.0(12)
C75 C76 C77 C78 -179.7(8)
C73 C72 C77 C76 -0.8(12)
N5 C72 C77 C76 178.6(7)
C73 C72 C77 C78 -180.0(8)
N5 C72 C77 C78 -0.6(12)
C76 C77 C78 C79 -83.9(9)
C72 C77 C78 C79 95.3(10)
C77 C78 C79 C80 -67.1(9)
C78 C79 C80 C81 86.7(9)
C78 C79 C80 C85 -88.7(10)
C85 C80 C81 C82 2.6(13)
C79 C80 C81 C82 -173.2(8)
C80 C81 C82 C83 -0.5(14)
C81 C82 C83 C84 -2.0(15)
C82 C83 C84 C85 2.2(15)
C83 C84 C85 C80 0.1(14)
C83 C84 C85 N6 178.6(9)
C81 C80 C85 C84 -2.4(12)
C79 C80 C85 C84 173.2(8)
C81 C80 C85 N6 179.1(7)
C79 C80 C85 N6 -5.2(12)
C86 N6 C85 C84 106.0(10)
Co2 N6 C85 C84 -74.6(9)
C86 N6 C85 C80 -75.5(10)
Co2 N6 C85 C80 103.9(8)
C85 N6 C86 C88 -177.4(8)
Co2 N6 C86 C88 3.2(12)
O4 C87 C88 C89 178.2(8)
C92 C87 C88 C89 -5.3(12)
O4 C87 C88 C86 -4.2(13)
C92 C87 C88 C86 172.3(7)
N6 C86 C88 C89 -179.3(8)
N6 C86 C88 C87 3.1(13)
C87 C88 C89 C90 -0.2(13)
C86 C88 C89 C90 -178.0(8)
C88 C89 C90 C91 3.2(12)
C88 C89 C90 C93 179.5(8)
C89 C90 C91 C92 -0.3(12)
C93 C90 C91 C92 -176.7(8)
C90 C91 C92 C97 173.8(8)
C90 C91 C92 C87 -5.4(12)
O4 C87 C92 C97 5.7(12)
C88 C87 C92 C97 -171.0(8)
O4 C87 C92 C91 -175.2(7)
C88 C87 C92 C91 8.1(12)
C89 C90 C93 C96 179.4(8)
C91 C90 C93 C96 -4.4(12)
C89 C90 C93 C94 57.6(11)
C91 C90 C93 C94 -126.3(8)
C89 C90 C93 C95 -61.5(10)
C91 C90 C93 C95 114.7(9)
C98 N7 C97 C92 173.7(8)
C91 C92 C97 N7 -179.3(8)
C87 C92 C97 N7 -0.1(13)
C97 N7 C98 C103 -171.5(8)
C97 N7 C98 C99 8.8(13)
C103 C98 C99 C100 2.9(13)
N7 C98 C99 C100 -177.4(8)
C98 C99 C100 C101 -1.0(15)
C99 C100 C101 C102 -0.6(15)
C100 C101 C102 C103 0.2(15)
C99 C98 C103 C102 -3.2(13)
N7 C98 C103 C102 177.0(8)
C99 C98 C103 C104 -178.8(8)
N7 C98 C103 C104 1.5(13)
C101 C102 C103 C98 1.7(14)
C101 C102 C103 C104 177.6(9)
C98 C103 C104 C105 95.3(10)
C102 C103 C104 C105 -80.2(10)
C103 C104 C105 C106 -68.2(9)
C104 C105 C106 C111 -85.4(10)
C104 C105 C106 C107 87.9(10)
C111 C106 C107 C108 1.6(13)
C105 C106 C107 C108 -172.1(8)
C106 C107 C108 C109 0.2(14)
C107 C108 C109 C110 -2.4(14)
C108 C109 C110 C111 2.8(14)
C109 C110 C111 C106 -1.0(14)
C109 C110 C111 N8 176.4(8)
C107 C106 C111 C110 -1.2(13)
C105 C106 C111 C110 172.4(8)
C107 C106 C111 N8 -178.4(8)
C105 C106 C111 N8 -4.8(13)
C112 N8 C111 C110 106.9(9)
Co2 N8 C111 C110 -67.8(9)
C112 N8 C111 C106 -75.7(10)
Co2 N8 C111 C106 109.6(8)
C111 N8 C112 C62 -172.5(7)
Co2 N8 C112 C62 1.8(12)
C63 C62 C112 N8 175.7(8)
C61 C62 C112 N8 2.4(13)
C2 C1 O1 Co1 -8.0(12)
C6 C1 O1 Co1 172.0(6)
C28 C27 O2 Co1 -8.2(11)
C32 C27 O2 Co1 173.0(5)
C66 C61 O3 Co2 -166.6(6)
C62 C61 O3 Co2 11.1(11)
C88 C87 O4 Co2 -1.3(12)
C92 C87 O4 Co2 -177.7(5)
